data_2242580
loop_
_publ_author_name
'Bhandary, Subhrajyoti'
'Girish, Yarabhally R.'
'Venugopala, Katharigatta N.'
'Chopra, Deepak'

_publ_section_title
;
 Crystal structure analysis of
 [5-(4-methoxyphenyl)-2-methyl-2<i>H</i>-1,2,3-triazol-4-yl](thiophen-2-yl)methanone
;
_journal_coeditor_code XI2009
_journal_issue 8
_journal_name_full 'Acta Crystallographica Section E'
_journal_page_first 1178
_journal_page_last 1181
_journal_paper_doi 10.1107/S2056989018010654
_journal_volume 74
_journal_year 2018
_chemical_formula_iupac 'C15 H13 N3 O2 S'
_chemical_formula_moiety 'C15 H13 N3 O2 S'
_chemical_formula_sum 'C15 H13 N3 O2 S'
_chemical_formula_weight 299.34
_chemical_name_systematic '[5-(4-Methoxyphenyl)-2-methyl-2<i>H</i>-1,2,3-triazol-4-yl](thiophen-2-yl)methanone'
_space_group_crystal_system monoclinic
_space_group_IT_number 14
_space_group_name_Hall '-P 2yn'
_space_group_name_H-M_alt 'P 1 21/n 1'
_symmetry_space_group_name_Hall '-P 2yn'
_symmetry_space_group_name_H-M 'P 1 21/n 1'
_atom_sites_solution_hydrogens geom
_audit_creation_method SHELXL-2018/3
_cell_angle_alpha 90
_cell_angle_beta 92.465(4)
_cell_angle_gamma 90
_cell_formula_units_Z 4
_cell_length_a 8.5851(10)
_cell_length_b 16.8986(19)
_cell_length_c 9.3455(11)
_cell_measurement_reflns_used 6642
_cell_measurement_temperature 100(2)
_cell_measurement_theta_max 30.03
_cell_measurement_theta_min 2.41
_cell_volume 1354.6(3)
_computing_cell_refinement
;
SAINT (Bruker, 2012)
;
_computing_data_collection
;
APEX2 (Bruker, 2012)
;
_computing_data_reduction
;
SAINT (Bruker, 2012)
;
_computing_molecular_graphics
;
Mercury (Macrae <i>et al.</i>, 2006)
;
_computing_publication_material
;
WinGX (Farrugia, 2012) and PLATON (Spek, 2009)
;
_computing_structure_refinement
;
SHELXL2018 (Sheldrick, 2015)
;
_computing_structure_solution
;
SIR2014 (Burla <i>et al.</i>, 2015)
;
_diffrn_ambient_temperature 100(2)
_diffrn_measured_fraction_theta_full 1.000
_diffrn_measured_fraction_theta_max 0.998
_diffrn_measurement_device_type 'Bruker APEXII D8 Venture CMOS'
_diffrn_measurement_method '\f and \w scans'
_diffrn_radiation_type MoK\a
_diffrn_radiation_wavelength 0.71073
_diffrn_reflns_av_R_equivalents 0.0650
_diffrn_reflns_limit_h_max 11
_diffrn_reflns_limit_h_min -12
_diffrn_reflns_limit_k_max 23
_diffrn_reflns_limit_k_min -23
_diffrn_reflns_limit_l_max 13
_diffrn_reflns_limit_l_min -10
_diffrn_reflns_number 17149
_diffrn_reflns_theta_full 25.242
_diffrn_reflns_theta_max 30.082
_diffrn_reflns_theta_min 2.410
_exptl_absorpt_coefficient_mu 0.247
_exptl_absorpt_correction_T_max 0.7460
_exptl_absorpt_correction_T_min 0.6187
_exptl_absorpt_correction_type multi-scan
_exptl_absorpt_process_details
;
(SADABS; Bruker, 2012)
;
_exptl_crystal_colour yellow
_exptl_crystal_density_diffrn 1.468
_exptl_crystal_description plate
_exptl_crystal_F_000 624
_exptl_crystal_size_max 0.300
_exptl_crystal_size_mid 0.100
_exptl_crystal_size_min 0.060
_refine_diff_density_max 0.461
_refine_diff_density_min -0.532
_refine_ls_extinction_method none
_refine_ls_goodness_of_fit_ref 1.032
_refine_ls_hydrogen_treatment constr
_refine_ls_matrix_type full
_refine_ls_number_parameters 192
_refine_ls_number_reflns 3962
_refine_ls_number_restraints 0
_refine_ls_restrained_S_all 1.032
_refine_ls_R_factor_all 0.0890
_refine_ls_R_factor_gt 0.0533
_refine_ls_shift/su_max 0.000
_refine_ls_shift/su_mean 0.000
_refine_ls_structure_factor_coef Fsqd
_refine_ls_weighting_details 'w=1/[\s^2^(Fo^2^)+(0.0370P)^2^+1.3716P] where P=(Fo^2^+2Fc^2^)/3'
_refine_ls_weighting_scheme calc
_refine_ls_wR_factor_gt 0.1011
_refine_ls_wR_factor_ref 0.1143
_reflns_number_gt 2914
_reflns_number_total 3962
_reflns_threshold_expression 'I > 2\s(I)'
_cod_data_source_file xi2009sup1.cif
_cod_data_source_block I
_cod_database_code 2242580
_shelx_space_group_comment
;
The symmetry employed for this shelxl refinement is uniquely defined
by the following loop, which should always be used as a source of
symmetry information in preference to the above space-group names.
They are only intended as comments.
;
_shelx_estimated_absorpt_t_min 0.930
_shelx_estimated_absorpt_t_max 0.985

loop_
_space_group_symop_operation_xyz
'x, y, z'
'-x+1/2, y+1/2, -z+1/2'
'-x, -y, -z'
'x-1/2, -y-1/2, z-1/2'

loop_
_atom_site_type_symbol
_atom_site_label
_atom_site_fract_x
_atom_site_fract_y
_atom_site_fract_z
_atom_site_U_iso_or_equiv
_atom_site_adp_type
_atom_site_calc_flag
_atom_site_occupancy
S S1 0.22992(6) 0.20914(3) 0.39316(5) 0.01627(13) Uani d 1
O O1 1.18053(15) 0.18243(8) 0.81322(14) 0.0166(3) Uani d 1
O O2 0.48083(16) 0.18611(8) 0.60466(16) 0.0200(3) Uani d 1
N N1 0.35646(18) -0.00987(9) 0.68224(18) 0.0160(3) Uani d 1
N N3 0.57606(18) -0.03357(10) 0.81538(18) 0.0158(3) Uani d 1
N N2 0.43569(18) -0.05846(9) 0.76814(18) 0.0162(3) Uani d 1
C C1 0.7388(2) 0.08137(10) 0.7775(2) 0.0130(4) Uani d 1
C C11 0.1653(2) 0.06385(11) 0.4486(2) 0.0137(4) Uani d 1
H H11 0.167530 0.012226 0.488904 0.016 Uiso calc 1
C C4 1.0365(2) 0.14778(10) 0.8101(2) 0.0130(4) Uani d 1
C C3 0.9476(2) 0.15862(11) 0.6832(2) 0.0132(4) Uani d 1
H H3 0.988464 0.188552 0.607394 0.016 Uiso calc 1
C C7 0.5901(2) 0.03848(11) 0.7557(2) 0.0132(4) Uani d 1
C C5 0.9775(2) 0.10385(11) 0.9210(2) 0.0150(4) Uani d 1
H H5 1.037167 0.096550 1.007982 0.018 Uiso calc 1
C C10 0.2700(2) 0.12300(11) 0.4876(2) 0.0128(4) Uani d 1
C C6 0.8294(2) 0.07061(11) 0.9028(2) 0.0147(4) Uani d 1
H H6 0.789370 0.039832 0.977967 0.018 Uiso calc 1
C C2 0.8005(2) 0.12602(11) 0.6675(2) 0.0131(4) Uani d 1
H H2 0.740456 0.134022 0.580881 0.016 Uiso calc 1
C C8 0.4519(2) 0.05345(11) 0.6724(2) 0.0138(4) Uani d 1
C C9 0.4044(2) 0.12489(11) 0.5897(2) 0.0141(4) Uani d 1
C C15 1.2758(2) 0.17414(14) 0.9413(2) 0.0245(5) Uani d 1
H H15A 1.224395 0.199444 1.020945 0.037 Uiso calc 1
H H15B 1.376982 0.199448 0.928427 0.037 Uiso calc 1
H H15C 1.291563 0.117828 0.962413 0.037 Uiso calc 1
C C12 0.0541(2) 0.08913(12) 0.3416(2) 0.0160(4) Uani d 1
H H12 -0.026154 0.056184 0.301494 0.019 Uiso calc 1
C C13 0.0753(2) 0.16613(12) 0.3025(2) 0.0173(4) Uani d 1
H H13 0.011053 0.192791 0.232674 0.021 Uiso calc 1
C C14 0.3821(2) -0.13873(11) 0.7969(2) 0.0213(4) Uani d 1
H H14A 0.273221 -0.144368 0.762375 0.032 Uiso calc 1
H H14B 0.390158 -0.148830 0.900188 0.032 Uiso calc 1
H H14C 0.446872 -0.176823 0.747341 0.032 Uiso calc 1

loop_
_atom_site_aniso_label
_atom_site_aniso_U_11
_atom_site_aniso_U_22
_atom_site_aniso_U_33
_atom_site_aniso_U_12
_atom_site_aniso_U_13
_atom_site_aniso_U_23
S1 0.0164(2) 0.0123(2) 0.0201(3) -0.00008(18) 0.00098(18) 0.00335(19)
O1 0.0124(6) 0.0188(7) 0.0183(7) -0.0030(5) -0.0029(5) 0.0017(6)
O2 0.0164(7) 0.0107(6) 0.0325(8) -0.0021(5) -0.0028(6) 0.0009(6)
N1 0.0151(8) 0.0118(7) 0.0209(9) 0.0003(6) -0.0009(7) 0.0019(7)
N3 0.0124(8) 0.0154(8) 0.0195(8) -0.0002(6) -0.0003(6) 0.0005(7)
N2 0.0135(8) 0.0125(8) 0.0223(9) -0.0006(6) -0.0013(7) 0.0036(7)
C1 0.0136(9) 0.0092(8) 0.0162(10) 0.0008(7) 0.0014(7) -0.0018(7)
C11 0.0150(9) 0.0120(8) 0.0143(9) 0.0017(7) 0.0010(7) -0.0010(7)
C4 0.0123(8) 0.0094(8) 0.0173(9) 0.0006(7) 0.0001(7) -0.0019(7)
C3 0.0143(9) 0.0117(8) 0.0136(9) 0.0019(7) 0.0019(7) -0.0002(7)
C7 0.0139(9) 0.0110(8) 0.0148(9) 0.0012(7) 0.0020(7) -0.0002(7)
C5 0.0143(9) 0.0150(9) 0.0154(9) 0.0009(7) -0.0012(7) 0.0002(7)
C10 0.0121(9) 0.0105(8) 0.0160(9) 0.0017(7) 0.0028(7) 0.0008(7)
C6 0.0173(9) 0.0123(9) 0.0145(9) -0.0005(7) 0.0022(7) 0.0008(7)
C2 0.0132(9) 0.0124(8) 0.0136(9) 0.0032(7) -0.0004(7) -0.0010(7)
C8 0.0138(9) 0.0099(8) 0.0178(10) -0.0005(7) 0.0009(7) -0.0010(7)
C9 0.0115(9) 0.0116(8) 0.0193(10) 0.0012(7) 0.0028(7) -0.0015(7)
C15 0.0189(10) 0.0338(12) 0.0203(11) -0.0080(9) -0.0066(8) 0.0034(9)
C12 0.0144(9) 0.0170(9) 0.0164(10) -0.0014(7) -0.0015(7) -0.0028(8)
C13 0.0160(9) 0.0204(10) 0.0156(10) 0.0025(7) 0.0000(7) -0.0005(8)
C14 0.0199(10) 0.0116(9) 0.0322(12) -0.0030(8) -0.0010(9) 0.0070(8)

loop_
_atom_type_symbol
_atom_type_description
_atom_type_scat_dispersion_real
_atom_type_scat_dispersion_imag
_atom_type_scat_source
C C 0.0033 0.0016 'International Tables Vol C Tables 4.2.6.8 and 6.1.1.4'
H H 0.0000 0.0000 'International Tables Vol C Tables 4.2.6.8 and 6.1.1.4'
N N 0.0061 0.0033 'International Tables Vol C Tables 4.2.6.8 and 6.1.1.4'
O O 0.0106 0.0060 'International Tables Vol C Tables 4.2.6.8 and 6.1.1.4'
S S 0.1246 0.1234 'International Tables Vol C Tables 4.2.6.8 and 6.1.1.4'

loop_
_geom_angle_atom_site_label_1
_geom_angle_atom_site_label_2
_geom_angle_atom_site_label_3
_geom_angle
C13 S1 C10 91.62(9)
C4 O1 C15 117.45(15)
N2 N1 C8 103.66(15)
N2 N3 C7 104.09(15)
N1 N2 N3 116.16(15)
N1 N2 C14 122.16(16)
N3 N2 C14 121.29(16)
C6 C1 C2 118.34(17)
C6 C1 C7 120.11(17)
C2 C1 C7 121.13(17)
C10 C11 C12 112.23(17)
C10 C11 H11 123.9
C12 C11 H11 123.9
O1 C4 C5 124.87(17)
O1 C4 C3 115.02(17)
C5 C4 C3 120.10(17)
C2 C3 C4 120.21(18)
C2 C3 H3 119.9
C4 C3 H3 119.9
N3 C7 C8 107.60(16)
N3 C7 C1 118.64(16)
C8 C7 C1 133.56(17)
C4 C5 C6 118.99(17)
C4 C5 H5 120.5
C6 C5 H5 120.5
C11 C10 C9 132.22(17)
C11 C10 S1 111.18(14)
C9 C10 S1 116.60(13)
C1 C6 C5 121.63(18)
C1 C6 H6 119.2
C5 C6 H6 119.2
C3 C2 C1 120.72(17)
C3 C2 H2 119.6
C1 C2 H2 119.6
N1 C8 C7 108.49(16)
N1 C8 C9 121.73(16)
C7 C8 C9 129.73(17)
O2 C9 C10 119.57(17)
O2 C9 C8 119.53(17)
C10 C9 C8 120.88(16)
O1 C15 H15A 109.5
O1 C15 H15B 109.5
H15A C15 H15B 109.5
O1 C15 H15C 109.5
H15A C15 H15C 109.5
H15B C15 H15C 109.5
C13 C12 C11 112.45(17)
C13 C12 H12 123.8
C11 C12 H12 123.8
C12 C13 S1 112.53(15)
C12 C13 H13 123.7
S1 C13 H13 123.7
N2 C14 H14A 109.5
N2 C14 H14B 109.5
H14A C14 H14B 109.5
N2 C14 H14C 109.5
H14A C14 H14C 109.5
H14B C14 H14C 109.5

loop_
_geom_bond_atom_site_label_1
_geom_bond_atom_site_label_2
_geom_bond_distance
S1 C13 1.706(2)
S1 C10 1.7292(19)
O1 C4 1.368(2)
O1 C15 1.427(2)
O2 C9 1.230(2)
N1 N2 1.317(2)
N1 C8 1.353(2)
N3 N2 1.334(2)
N3 C7 1.347(2)
N2 C14 1.461(2)
C1 C6 1.390(3)
C1 C2 1.398(3)
C1 C7 1.475(3)
C11 C10 1.383(3)
C11 C12 1.419(3)
C11 H11 0.9500
C4 C5 1.388(3)
C4 C3 1.394(3)
C3 C2 1.380(3)
C3 H3 0.9500
C7 C8 1.413(3)
C5 C6 1.394(3)
C5 H5 0.9500
C10 C9 1.466(3)
C6 H6 0.9500
C2 H2 0.9500
C8 C9 1.481(3)
C15 H15A 0.9800
C15 H15B 0.9800
C15 H15C 0.9800
C12 C13 1.365(3)
C12 H12 0.9500
C13 H13 0.9500
C14 H14A 0.9800
C14 H14B 0.9800
C14 H14C 0.9800

loop_
_geom_hbond_atom_site_label_D
_geom_hbond_atom_site_label_H
_geom_hbond_atom_site_label_A
_geom_hbond_site_symmetry_A
_geom_hbond_distance_DH
_geom_hbond_distance_HA
_geom_hbond_distance_DA
_geom_hbond_angle_DHA
C11 H11 N1 . 0.95 2.41 2.950(2) 116
C2 H2 O2 . 0.95 2.42 2.961(2) 113
C3 H3 S1 1_655 0.95 2.96 3.810(2) 149
C15 H15A O2 4_666 0.98 2.98 3.828(3) 146
C15 H15C N3 3_757 0.98 2.73 3.490(3) 135
C12 H12 N1 3_556 0.95 2.95 3.768(2) 145
C13 H13 O2 4_565 0.95 2.38 3.191(2) 143
C14 H14C O1 2_646 0.98 2.67 3.230(2) 117

loop_
_geom_torsion_atom_site_label_1
_geom_torsion_atom_site_label_2
_geom_torsion_atom_site_label_3
_geom_torsion_atom_site_label_4
_geom_torsion
C8 N1 N2 N3 -0.6(2)
C8 N1 N2 C14 -173.55(18)
C7 N3 N2 N1 0.5(2)
C7 N3 N2 C14 173.46(18)
C15 O1 C4 C5 -1.4(3)
C15 O1 C4 C3 179.19(17)
O1 C4 C3 C2 179.69(16)
C5 C4 C3 C2 0.2(3)
N2 N3 C7 C8 -0.1(2)
N2 N3 C7 C1 -175.62(16)
C6 C1 C7 N3 -30.9(3)
C2 C1 C7 N3 141.55(18)
C6 C1 C7 C8 155.0(2)
C2 C1 C7 C8 -32.5(3)
O1 C4 C5 C6 -178.95(17)
C3 C4 C5 C6 0.4(3)
C12 C11 C10 C9 -178.84(19)
C12 C11 C10 S1 0.4(2)
C13 S1 C10 C11 -0.13(15)
C13 S1 C10 C9 179.21(15)
C2 C1 C6 C5 0.8(3)
C7 C1 C6 C5 173.47(17)
C4 C5 C6 C1 -1.0(3)
C4 C3 C2 C1 -0.4(3)
C6 C1 C2 C3 -0.1(3)
C7 C1 C2 C3 -172.69(17)
N2 N1 C8 C7 0.5(2)
N2 N1 C8 C9 -177.17(17)
N3 C7 C8 N1 -0.3(2)
C1 C7 C8 N1 174.3(2)
N3 C7 C8 C9 177.16(19)
C1 C7 C8 C9 -8.3(4)
C11 C10 C9 O2 179.7(2)
S1 C10 C9 O2 0.5(2)
C11 C10 C9 C8 1.3(3)
S1 C10 C9 C8 -177.88(14)
N1 C8 C9 O2 166.57(18)
C7 C8 C9 O2 -10.5(3)
N1 C8 C9 C10 -15.0(3)
C7 C8 C9 C10 167.85(19)
C10 C11 C12 C13 -0.5(2)
C11 C12 C13 S1 0.4(2)
C10 S1 C13 C12 -0.14(16)

_cod_database_fobs_code 2242580
